data_2202947
loop_
_publ_author_name
'K. Rajagopal'
'R. V. Krishnakumar'
'M. Subha Nandhini'
'S. Natarajan'

_publ_section_title
;
 <small>L</small>-Histidinium hemihydrochloride tartrate tartaric acid
 dihydrate
;
_journal_issue 7
_journal_name_full 'Acta Crystallographica Section E'
_journal_page_first o955
_journal_page_last o958
_journal_paper_doi 10.1107/S1600536803012686
_journal_volume 59
_journal_year 2003
_chemical_formula_iupac 'C6 H10 N3 O2 1+, C4 H5 O6 1-, 0.5H Cl, C4 H6 O6, 2H2 O'
_chemical_formula_moiety 'C6 H10 N3 O2 1+, C4 H5 O6 1-, 0.5H Cl, C4 H6 O6, 2H2 O'
_chemical_formula_sum 'C14 H25.5 Cl0.5 N3 O16'
_chemical_formula_weight 509.10
_chemical_name_systematic
;
L-Histidinium hemihydrochloride tartrate tartaric acid dihydrate
;
_space_group_IT_number 5
_symmetry_cell_setting monoclinic
_symmetry_space_group_name_Hall 'C 2y'
_symmetry_space_group_name_H-M 'C 1 2 1'
_atom_sites_solution_hydrogens geom
_atom_sites_solution_primary direct
_atom_sites_solution_secondary difmap
_audit_creation_method SHELXL-97
_cell_angle_alpha 90.00
_cell_angle_beta 93.192(18)
_cell_angle_gamma 90.00
_cell_formula_units_Z 4
_cell_length_a 35.857(6)
_cell_length_b 7.4806(8)
_cell_length_c 7.6783(12)
_cell_measurement_reflns_used 25
_cell_measurement_temperature 293(2)
_cell_measurement_theta_max 67
_cell_measurement_theta_min 2
_cell_volume 2056.4(5)
_computing_cell_refinement 'CAD-4 Software'
_computing_data_collection 'CAD-4 Software (Enraf-Nonius, 1989)'
_computing_data_reduction 'CAD-4 Software'
_computing_molecular_graphics 'PLATON (Spek, 1999)'
_computing_publication_material SHELXL97
_computing_structure_refinement 'SHELXL97 (Sheldrick, 1997)'
_computing_structure_solution 'SHELXS97 (Sheldrick, 1990)'
_diffrn_ambient_temperature 293(2)
_diffrn_measured_fraction_theta_full 0.999
_diffrn_measured_fraction_theta_max 0.999
_diffrn_measurement_device_type 'Enraf-Nonius CAD-4'
_diffrn_measurement_method \w-2\q
_diffrn_radiation_monochromator graphite
_diffrn_radiation_source 'fine-focus sealed tube'
_diffrn_radiation_type CuK\a
_diffrn_radiation_wavelength 1.54180
_diffrn_reflns_av_R_equivalents 0.0172
_diffrn_reflns_av_sigmaI/netI 0.0142
_diffrn_reflns_limit_h_max 42
_diffrn_reflns_limit_h_min 0
_diffrn_reflns_limit_k_max 8
_diffrn_reflns_limit_k_min 0
_diffrn_reflns_limit_l_max 9
_diffrn_reflns_limit_l_min -9
_diffrn_reflns_number 2054
_diffrn_reflns_theta_full 67.99
_diffrn_reflns_theta_max 67.99
_diffrn_reflns_theta_min 2.47
_diffrn_standards_decay_% <1
_diffrn_standards_interval_count 200
_diffrn_standards_number 2
_exptl_absorpt_coefficient_mu 1.902
_exptl_absorpt_correction_T_max 0.692
_exptl_absorpt_correction_T_min 0.491
_exptl_absorpt_correction_type '\y scan'
_exptl_absorpt_process_details '(North et al., 1968)'
_exptl_crystal_colour colorless
_exptl_crystal_density_diffrn 1.644
_exptl_crystal_density_meas 1.65(2)
_exptl_crystal_density_method
;
flotation using a liquid mixture of xylene
and bromoform
;
_exptl_crystal_description prism
_exptl_crystal_F_000 1066
_exptl_crystal_size_max 0.40
_exptl_crystal_size_mid 0.35
_exptl_crystal_size_min 0.20
_refine_diff_density_max 0.836
_refine_diff_density_min -0.427
_refine_ls_extinction_coef 0.0072(5)
_refine_ls_extinction_expression Fc^*^=kFc[1+0.001xFc^2^\l^3^/sin(2\q)]^-1/4^
_refine_ls_extinction_method SHELXL97
_refine_ls_goodness_of_fit_ref 0.948
_refine_ls_hydrogen_treatment constr
_refine_ls_matrix_type full
_refine_ls_number_parameters 327
_refine_ls_number_reflns 2019
_refine_ls_number_restraints 1
_refine_ls_restrained_S_all 0.948
_refine_ls_R_factor_all 0.0391
_refine_ls_R_factor_gt 0.0383
_refine_ls_shift/su_max <0.002
_refine_ls_shift/su_mean 0.000
_refine_ls_structure_factor_coef Fsqd
_refine_ls_weighting_details 'calc w = 1/[\s^2^(Fo^2^)+(0.0778P)^2^+3.7591P] where P = (Fo^2^+2Fc^2^)/3'
_refine_ls_weighting_scheme calc
_refine_ls_wR_factor_gt 0.1079
_refine_ls_wR_factor_ref 0.1092
_reflns_number_gt 1982
_reflns_number_total 2019
_reflns_threshold_expression I>2\s(I)
_cod_data_source_file wn6166.cif
_cod_data_source_block I
_cod_original_sg_symbol_H-M 'C 2'
_cod_database_code 2202947
_cod_database_fobs_code 2202947

loop_
_symmetry_equiv_pos_as_xyz
'x, y, z'
'-x, y, -z'
'x+1/2, y+1/2, z'
'-x+1/2, y+1/2, -z'

loop_
_atom_site_label
_atom_site_fract_x
_atom_site_fract_y
_atom_site_fract_z
_atom_site_U_iso_or_equiv
_atom_site_adp_type
_atom_site_calc_flag
_atom_site_refinement_flags
_atom_site_occupancy
_atom_site_disorder_assembly
_atom_site_disorder_group
_atom_site_type_symbol
Cl1 0.5000 0.18387(14) 0.5000 0.0151(3) Uani d S 1 . . Cl
O1W 0.06034(7) 0.5059(4) 0.5477(4) 0.0322(6) Uani d . 1 . . O
O2W 0.48922(8) 0.0062(5) 0.7532(4) 0.0371(7) Uani d . 1 . . O
O1 0.60419(8) 0.0181(5) -0.1540(3) 0.0405(8) Uani d . 1 . . O
O2 0.56040(8) 0.1184(5) 0.0163(4) 0.0361(7) Uani d . 1 . . O
O3 0.54020(7) 0.5391(5) 1.1246(3) 0.0349(7) Uani d . 1 . . O
H3 0.5453 0.5015 1.2234 0.052 Uiso calc R 1 . . H
O4 0.59993(7) 0.4724(4) 1.0861(3) 0.0313(7) Uani d . 1 . . O
O5 0.52986(8) 0.6950(4) 0.8172(4) 0.0323(6) Uani d . 1 . . O
H5 0.5125 0.6333 0.8477 0.048 Uiso calc R 1 . . H
O6 0.53503(7) 0.3230(4) 0.7455(3) 0.0264(6) Uani d . 1 . . O
H6 0.5396 0.2585 0.8303 0.040 Uiso calc R 1 . . H
O7 0.58322(8) 0.6357(4) 0.4974(3) 0.0350(7) Uani d . 1 . . O
O8 0.54501(7) 0.4115(4) 0.4249(3) 0.0295(6) Uani d . 1 . . O
H8 0.5230 0.4177 0.4475 0.044 Uiso calc R 1 . . H
O9 0.31389(8) 0.4227(6) -0.2070(4) 0.0449(9) Uani d . 1 . . O
H9 0.3051 0.4266 -0.3077 0.067 Uiso calc R 1 . . H
O10 0.25691(9) 0.3289(7) -0.1471(4) 0.0560(11) Uani d . 1 . . O
O11 0.33316(8) 0.5165(5) 0.1143(4) 0.0406(8) Uani d . 1 . . O
H11 0.3460 0.4951 0.0316 0.061 Uiso calc R 1 . . H
O12 0.31796(9) 0.1225(5) 0.1163(4) 0.0395(8) Uani d . 1 . . O
H12 0.3370 0.1032 0.1772 0.059 Uiso calc R 1 . . H
O13 0.34209(8) 0.2239(6) 0.4286(4) 0.0453(9) Uani d . 1 . . O
O14 0.29126(8) 0.3841(5) 0.4762(4) 0.0389(8) Uani d . 1 . . O
N1 0.60891(9) 0.1635(5) 0.2941(4) 0.0289(7) Uani d . 1 . . N
H1A 0.6041 0.2754 0.2603 0.043 Uiso calc R 1 . . H
H1B 0.6267 0.1635 0.3796 0.043 Uiso calc R 1 . . H
H1C 0.5883 0.1145 0.3323 0.043 Uiso calc R 1 . . H
N2 0.65591(11) -0.2156(6) 0.4957(5) 0.0385(9) Uani d . 1 . . N
H2 0.6352 -0.2574 0.5301 0.046 Uiso calc R 1 . . H
N3 0.71312(12) -0.1397(7) 0.4940(7) 0.0603(14) Uani d . 1 . . N
H3A 0.7362 -0.1226 0.5265 0.072 Uiso calc R 1 . . H
C1 0.59255(11) 0.0661(6) -0.0102(5) 0.0280(9) Uani d . 1 . . C
C2 0.62159(10) 0.0586(6) 0.1444(4) 0.0255(8) Uani d . 1 . . C
H2A 0.6446 0.1136 0.1070 0.031 Uiso calc R 1 . . H
C3 0.63046(12) -0.1348(6) 0.1942(5) 0.0339(9) Uani d . 1 . . C
H3B 0.6082 -0.1908 0.2357 0.041 Uiso calc R 1 . . H
H3C 0.6375 -0.1993 0.0915 0.041 Uiso calc R 1 . . H
C4 0.66139(11) -0.1483(6) 0.3327(5) 0.0307(9) Uani d . 1 . . C
C5 0.68804(16) -0.2054(8) 0.5920(7) 0.0531(14) Uani d . 1 . . C
H5A 0.6918 -0.2391 0.7083 0.064 Uiso calc R 1 . . H
C6 0.69755(13) -0.1021(8) 0.3325(7) 0.0492(13) Uani d . 1 . . C
H6A 0.7097 -0.0536 0.2396 0.059 Uiso calc . 1 . . H
C7 0.56959(10) 0.5315(5) 1.0345(5) 0.0239(8) Uani d . 1 . . C
C8 0.56389(10) 0.6001(6) 0.8471(4) 0.0249(8) Uani d . 1 . . C
H8A 0.5845 0.6811 0.8243 0.030 Uiso calc R 1 . . H
C9 0.56581(10) 0.4392(5) 0.7231(4) 0.0231(8) Uani d . 1 . . C
H9A 0.5892 0.3739 0.7491 0.028 Uiso calc R 1 . . H
C10 0.56452(10) 0.5033(6) 0.5342(5) 0.0234(8) Uani d . 1 . . C
C11 0.28760(11) 0.3883(7) -0.1029(5) 0.0340(10) Uani d . 1 . . C
C12 0.29802(11) 0.4294(6) 0.0885(5) 0.0309(9) Uani d . 1 . . C
H12A 0.2789 0.5095 0.1309 0.037 Uiso calc R 1 . . H
C13 0.29697(10) 0.2562(7) 0.1939(5) 0.0319(9) Uani d . 1 . . C
H13 0.2710 0.2159 0.1954 0.038 Uiso calc R 1 . . H
C14 0.31180(11) 0.2902(7) 0.3830(5) 0.0307(9) Uani d . 1 . . C
H1W1 0.0633 0.3788 0.5257 0.051 Uiso d . 1 . . H
H1W2 0.4690 0.0284 0.8407 0.056 Uiso d . 1 . . H
H2W1 0.0766 0.5026 0.6503 0.050 Uiso d . 1 . . H
H2W2 0.5067 -0.0762 0.8055 0.050 Uiso d . 1 . . H

loop_
_atom_site_aniso_label
_atom_site_aniso_U_11
_atom_site_aniso_U_22
_atom_site_aniso_U_33
_atom_site_aniso_U_12
_atom_site_aniso_U_13
_atom_site_aniso_U_23
Cl1 0.0155(5) 0.0200(5) 0.0098(4) 0.000 -0.0001(3) 0.000
O1W 0.0320(14) 0.0368(17) 0.0272(13) 0.0033(13) -0.0029(11) 0.0015(13)
O2W 0.0367(15) 0.0427(18) 0.0321(14) 0.0039(14) 0.0027(11) 0.0100(14)
O1 0.0420(15) 0.059(2) 0.0199(12) -0.0005(17) -0.0032(11) -0.0027(15)
O2 0.0293(14) 0.0499(19) 0.0286(14) -0.0025(13) -0.0027(11) 0.0055(14)
O3 0.0321(14) 0.055(2) 0.0180(12) 0.0038(14) 0.0030(10) 0.0080(14)
O4 0.0289(13) 0.0422(17) 0.0224(12) -0.0007(13) -0.0027(10) 0.0029(13)
O5 0.0366(14) 0.0293(15) 0.0308(13) 0.0050(13) 0.0001(11) 0.0077(13)
O6 0.0312(13) 0.0279(14) 0.0195(12) -0.0069(11) -0.0040(10) 0.0045(11)
O7 0.0405(15) 0.0408(18) 0.0241(13) -0.0123(13) 0.0038(11) 0.0039(12)
O8 0.0332(13) 0.0387(16) 0.0163(11) -0.0080(13) 0.0000(10) 0.0011(12)
O9 0.0379(15) 0.078(3) 0.0191(13) -0.0102(17) -0.0001(11) -0.0012(16)
O10 0.0351(16) 0.100(3) 0.0320(15) -0.011(2) -0.0077(12) 0.003(2)
O11 0.0405(16) 0.057(2) 0.0247(13) -0.0117(16) 0.0027(12) -0.0067(15)
O12 0.0410(17) 0.0533(19) 0.0242(13) 0.0113(15) 0.0010(11) -0.0066(14)
O13 0.0364(16) 0.072(3) 0.0262(13) 0.0143(17) -0.0059(12) -0.0009(16)
O14 0.0339(15) 0.062(2) 0.0206(13) 0.0047(15) 0.0018(11) -0.0046(15)
N1 0.0303(15) 0.0353(19) 0.0206(14) 0.0038(15) -0.0029(11) -0.0011(14)
N2 0.0390(19) 0.042(2) 0.0338(18) -0.0039(17) -0.0065(15) 0.0088(17)
N3 0.032(2) 0.051(3) 0.095(4) 0.001(2) -0.027(2) 0.010(3)
C1 0.0308(19) 0.032(2) 0.0212(17) -0.0074(17) -0.0016(14) 0.0031(16)
C2 0.0261(17) 0.031(2) 0.0187(16) -0.0031(16) -0.0009(14) 0.0021(15)
C3 0.038(2) 0.033(2) 0.029(2) 0.0003(19) -0.0066(16) -0.0019(18)
C4 0.0292(19) 0.032(2) 0.0312(19) 0.0043(17) 0.0013(15) 0.0047(17)
C5 0.061(3) 0.049(3) 0.046(3) 0.005(3) -0.027(3) 0.009(3)
C6 0.032(2) 0.051(3) 0.065(3) 0.002(2) 0.007(2) 0.012(3)
C7 0.0260(17) 0.0265(19) 0.0191(16) -0.0036(15) -0.0009(13) -0.0038(15)
C8 0.0261(17) 0.0303(19) 0.0181(16) -0.0004(16) -0.0006(13) 0.0015(16)
C9 0.0232(16) 0.030(2) 0.0162(16) -0.0023(15) 0.0001(12) 0.0016(15)
C10 0.0233(16) 0.030(2) 0.0172(16) -0.0012(15) 0.0010(13) 0.0001(15)
C11 0.032(2) 0.048(3) 0.0216(18) 0.0059(19) -0.0038(15) 0.0015(19)
C12 0.0266(18) 0.046(3) 0.0201(18) 0.0027(17) 0.0003(14) -0.0040(17)
C13 0.0254(18) 0.048(3) 0.0222(18) -0.0005(18) 0.0011(14) -0.0013(19)
C14 0.0288(19) 0.044(3) 0.0189(17) 0.0002(19) 0.0013(15) 0.0025(18)

loop_
_atom_type_symbol
_atom_type_description
_atom_type_scat_dispersion_real
_atom_type_scat_dispersion_imag
_atom_type_scat_source
C C 0.0181 0.0091 'International Tables Vol C Tables 4.2.6.8 and 6.1.1.4'
H H 0.0000 0.0000 'International Tables Vol C Tables 4.2.6.8 and 6.1.1.4'
N N 0.0311 0.0180 'International Tables Vol C Tables 4.2.6.8 and 6.1.1.4'
O O 0.0492 0.0322 'International Tables Vol C Tables 4.2.6.8 and 6.1.1.4'
Cl Cl 0.3639 0.7018 'International Tables Vol C Tables 4.2.6.8 and 6.1.1.4'

loop_
_geom_angle_atom_site_label_1
_geom_angle_atom_site_label_2
_geom_angle_atom_site_label_3
_geom_angle
H1W1 O1W H2W1 92.9
H1W2 O2W H2W2 107.5
C7 O3 H3 109.5
C8 O5 H5 109.5
C9 O6 H6 109.5
C10 O8 H8 109.5
C11 O9 H9 109.5
C12 O11 H11 109.5
C13 O12 H12 109.5
C2 N1 H1A 109.5
C2 N1 H1B 109.5
H1A N1 H1B 109.5
C2 N1 H1C 109.5
H1A N1 H1C 109.5
H1B N1 H1C 109.5
C5 N2 C4 108.7(4)
C5 N2 H2 125.6
C4 N2 H2 125.6
C5 N3 C6 110.1(4)
C5 N3 H3A 124.9
C6 N3 H3A 124.9
O2 C1 O1 126.2(4)
O2 C1 C2 118.6(3)
O1 C1 C2 115.2(3)
N1 C2 C3 112.1(3)
N1 C2 C1 110.8(3)
C3 C2 C1 110.6(3)
N1 C2 H2A 107.7
C3 C2 H2A 107.7
C1 C2 H2A 107.7
C4 C3 C2 112.2(4)
C4 C3 H3B 109.2
C2 C3 H3B 109.2
C4 C3 H3C 109.2
C2 C3 H3C 109.2
H3B C3 H3C 107.9
C6 C4 N2 106.4(4)
C6 C4 C3 131.3(4)
N2 C4 C3 122.3(4)
N3 C5 N2 107.7(5)
N3 C5 H5A 126.2
N2 C5 H5A 126.2
C4 C6 N3 107.1(4)
C4 C6 H6A 126.5
N3 C6 H6A 126.5
O4 C7 O3 125.5(3)
O4 C7 C8 119.8(3)
O3 C7 C8 114.7(3)
O5 C8 C7 112.9(3)
O5 C8 C9 111.0(3)
C7 C8 C9 108.2(3)
O5 C8 H8A 108.2
C7 C8 H8A 108.2
C9 C8 H8A 108.2
O6 C9 C10 108.9(3)
O6 C9 C8 110.0(3)
C10 C9 C8 110.0(3)
O6 C9 H9A 109.3
C10 C9 H9A 109.3
C8 C9 H9A 109.3
O7 C10 O8 124.7(3)
O7 C10 C9 118.7(3)
O8 C10 C9 116.5(3)
O10 C11 O9 125.3(4)
O10 C11 C12 120.7(4)
O9 C11 C12 114.0(4)
O11 C12 C11 113.2(3)
O11 C12 C13 111.2(3)
C11 C12 C13 109.1(4)
O11 C12 H12A 107.7
C11 C12 H12A 107.7
C13 C12 H12A 107.7
O12 C13 C12 110.4(3)
O12 C13 C14 110.6(3)
C12 C13 C14 110.0(4)
O12 C13 H13 108.6
C12 C13 H13 108.6
C14 C13 H13 108.6
O13 C14 O14 126.6(4)
O13 C14 C13 117.1(4)
O14 C14 C13 116.3(4)

loop_
_geom_bond_atom_site_label_1
_geom_bond_atom_site_label_2
_geom_bond_site_symmetry_2
_geom_bond_distance
_geom_bond_publ_flag
O1W H1W1 . 0.977 ?
O1W H2W1 . 0.954 ?
O2W H1W2 . 1.028 ?
O2W H2W2 . 0.956 ?
O1 C1 . 1.254(5) y
O2 C1 . 1.245(5) y
O3 C7 . 1.294(5) y
O3 H3 . 0.8200 ?
O4 C7 . 1.220(5) y
O5 C8 . 1.419(5) ?
O5 H5 . 0.8200 ?
O6 C9 . 1.423(5) ?
O6 H6 . 0.8200 ?
O7 C10 . 1.237(5) y
O8 C10 . 1.264(5) y
O8 H8 . 0.8200 ?
O9 C11 . 1.295(5) y
O9 H9 . 0.8200 ?
O10 C11 . 1.217(5) y
O11 C12 . 1.422(5) ?
O11 H11 . 0.8200 ?
O12 C13 . 1.405(5) ?
O12 H12 . 0.8200 ?
O13 C14 . 1.227(5) y
O14 C14 . 1.268(5) y
N1 C2 . 1.484(5) ?
N1 H1A . 0.8900 ?
N1 H1B . 0.8900 ?
N1 H1C . 0.8900 ?
N2 C5 . 1.336(6) ?
N2 C4 . 1.374(6) ?
N2 H2 . 0.8600 ?
N3 C5 . 1.301(8) ?
N3 C6 . 1.361(7) ?
N3 H3A . 0.8600 ?
C1 C2 . 1.536(5) ?
C2 C3 . 1.525(6) ?
C2 H2A . 0.9800 ?
C3 C4 . 1.496(5) ?
C3 H3B . 0.9700 ?
C3 H3C . 0.9700 ?
C4 C6 . 1.342(6) ?
C5 H5A . 0.9300 ?
C6 H6A . 0.9300 ?
C7 C8 . 1.531(5) ?
C8 C9 . 1.539(5) ?
C8 H8A . 0.9800 ?
C9 C10 . 1.526(5) ?
C9 H9A . 0.9800 ?
C11 C12 . 1.527(5) ?
C12 C13 . 1.529(6) ?
C12 H12A . 0.9800 ?
C13 C14 . 1.539(5) ?
C13 H13 . 0.9800 ?

loop_
_geom_hbond_atom_site_label_D
_geom_hbond_atom_site_label_H
_geom_hbond_atom_site_label_A
_geom_hbond_site_symmetry_A
_geom_hbond_distance_DH
_geom_hbond_distance_HA
_geom_hbond_distance_DA
_geom_hbond_angle_DHA
O1W H2W1 O1 3_456 0.95 1.76 2.706(4) 174
O3 H3 O8 1_556 0.82 1.69 2.493(4) 167
O5 H5 O3 2_657 0.82 2.04 2.828(4) 162
O6 H6 O2 1_556 0.82 1.89 2.699(4) 168
O8 H8 Cl1 . 0.82 1.98 2.437(3) 114
O9 H9 O14 1_554 0.82 1.73 2.537(4) 166
O11 H11 O9 . 0.82 2.18 2.620(4) 114
O11 H11 O4 2_656 0.82 2.19 2.940(4) 152
O8 H8 O6 2_656 0.82 2.58 3.158(4) 128
O12 H12 O13 . 0.82 2.13 2.616(4) 118
O12 H12 O1 2_655 0.82 2.22 2.898(4) 141
N1 H1A O4 1_554 0.89 1.99 2.818(5) 154
N1 H1B O13 2_656 0.89 1.85 2.722(4) 164
N1 H1C O1W 3_545 0.89 2.14 2.931(4) 148
N3 H3A O14 3_545 0.86 2.03 2.818(5) 151
O1W H1W1 O7 3_445 0.97 1.97 2.920(5) 165
O2W H1W2 O2 2_656 1.03 1.70 2.711(4) 166
O2W H2W2 O5 1_545 0.95 1.90 2.776(4) 151
N2 H2 O7 1_545 0.86 2.03 2.835(5) 155

loop_
_geom_torsion_atom_site_label_1
_geom_torsion_atom_site_label_2
_geom_torsion_atom_site_label_3
_geom_torsion_atom_site_label_4
_geom_torsion
_geom_torsion_publ_flag
O2 C1 C2 N1 -15.7(5) y
O1 C1 C2 N1 164.0(4) y
O2 C1 C2 C3 109.2(4) ?
O1 C1 C2 C3 -71.0(5) ?
N1 C2 C3 C4 -61.5(4) y
C1 C2 C3 C4 174.3(3) y
C5 N2 C4 C6 1.5(6) y
C5 N2 C4 C3 -177.9(4) y
C2 C3 C4 C6 -63.9(6) y
C2 C3 C4 N2 115.4(5) y
C6 N3 C5 N2 1.3(7) y
C4 N2 C5 N3 -1.8(7) ?
N2 C4 C6 N3 -0.7(6) ?
C3 C4 C6 N3 178.7(5) ?
C5 N3 C6 C4 -0.4(7) ?
O4 C7 C8 O5 -168.7(4) ?
O3 C7 C8 O5 12.8(5) ?
O4 C7 C8 C9 68.1(5) ?
O3 C7 C8 C9 -110.4(4) ?
O5 C8 C9 O6 -58.2(4) ?
C7 C8 C9 O6 66.2(4) ?
O5 C8 C9 C10 61.8(4) ?
C7 C8 C9 C10 -173.9(3) ?
O6 C9 C10 O7 163.3(3) ?
C8 C9 C10 O7 42.7(5) ?
O6 C9 C10 O8 -19.0(5) ?
C8 C9 C10 O8 -139.6(3) ?
O10 C11 C12 O11 -173.3(5) ?
O9 C11 C12 O11 6.6(6) ?
O10 C11 C12 C13 62.4(6) ?
O9 C11 C12 C13 -117.8(5) ?
O11 C12 C13 O12 -74.6(4) ?
C11 C12 C13 O12 51.0(4) ?
O11 C12 C13 C14 47.9(4) ?
C11 C12 C13 C14 173.4(3) ?
O12 C13 C14 O13 12.0(6) ?
C12 C13 C14 O13 -110.2(5) ?
O12 C13 C14 O14 -167.9(4) ?
C12 C13 C14 O14 69.9(5) ?
